data_7238664
loop_
_publ_author_name
'Kumar Bisht, Kamal'
'Cherian Kathalikkattil, Amal'
'Suresh, Eringathodi'

_publ_section_title
;
 Structure modulation, argentophilic interactions and photoluminescence
 properties of silver(i) coordination polymers with isomeric N-donor
 ligands
;
_journal_issue 22
_journal_name_full 'RSC Advances'
_journal_page_first 8421
_journal_paper_doi 10.1039/c2ra20642k
_journal_volume 2
_journal_year 2012
_chemical_formula_sum 'C20 H16 N2 O4'
_chemical_formula_weight 348.35
_space_group_IT_number 14
_space_group_name_Hall '-P 2ybc'
_space_group_name_H-M_alt 'P 1 21/c 1'
_symmetry_cell_setting monoclinic
_symmetry_space_group_name_H-M 'P 1 21/c 1'
_atom_sites_solution_hydrogens geom
_atom_sites_solution_primary direct
_atom_sites_solution_secondary difmap
_audit_creation_method SHELXL-97
_cell_angle_alpha 90.00
_cell_angle_beta 93.886(7)
_cell_angle_gamma 90.00
_cell_formula_units_Z 2
_cell_length_a 7.831(3)
_cell_length_b 8.838(3)
_cell_length_c 12.436(4)
_cell_measurement_reflns_used 628
_cell_measurement_temperature 293(2)
_cell_measurement_theta_max 23.54
_cell_measurement_theta_min 2.45
_cell_volume 858.7(5)
_computing_cell_refinement 'BRUKER SMART'
_computing_data_collection 'BRUKER SMART'
_computing_data_reduction 'BRUKER SAINT'
_computing_molecular_graphics ORTEP
_computing_structure_refinement 'SHELXL-97 (Sheldrick, 1997)'
_computing_structure_solution 'SHELXS-97 (Sheldrick, 1990)'
_diffrn_ambient_temperature 293(2)
_diffrn_measured_fraction_theta_full 0.935
_diffrn_measured_fraction_theta_max 0.935
_diffrn_measurement_device_type 'BRUKER SMART APEX CCD DIFFRACTOMETER'
_diffrn_measurement_method 'OMEGA-PHI SCAN'
_diffrn_radiation_monochromator graphite
_diffrn_radiation_source 'fine-focus sealed tube'
_diffrn_radiation_type MoK\a
_diffrn_radiation_wavelength 0.71073
_diffrn_reflns_av_R_equivalents 0.0537
_diffrn_reflns_av_sigmaI/netI 0.0512
_diffrn_reflns_limit_h_max 9
_diffrn_reflns_limit_h_min -9
_diffrn_reflns_limit_k_max 10
_diffrn_reflns_limit_k_min -10
_diffrn_reflns_limit_l_max 14
_diffrn_reflns_limit_l_min -14
_diffrn_reflns_number 5928
_diffrn_reflns_theta_full 24.99
_diffrn_reflns_theta_max 24.99
_diffrn_reflns_theta_min 2.61
_exptl_absorpt_coefficient_mu 0.095
_exptl_absorpt_correction_T_max 0.9953
_exptl_absorpt_correction_T_min 0.9692
_exptl_absorpt_correction_type multi-scan
_exptl_absorpt_process_details 'BRUKER SADABS'
_exptl_crystal_colour colourless
_exptl_crystal_density_diffrn 1.347
_exptl_crystal_density_method 'not measured'
_exptl_crystal_description Plates
_exptl_crystal_F_000 364
_exptl_crystal_size_max 0.33
_exptl_crystal_size_mid 0.23
_exptl_crystal_size_min 0.05
_refine_diff_density_max 0.148
_refine_diff_density_min -0.141
_refine_diff_density_rms 0.036
_refine_ls_extinction_method none
_refine_ls_goodness_of_fit_ref 1.123
_refine_ls_hydrogen_treatment mixed
_refine_ls_matrix_type full
_refine_ls_number_parameters 150
_refine_ls_number_reflns 1508
_refine_ls_number_restraints 0
_refine_ls_restrained_S_all 1.123
_refine_ls_R_factor_all 0.1239
_refine_ls_R_factor_gt 0.0739
_refine_ls_shift/su_max 0.000
_refine_ls_shift/su_mean 0.000
_refine_ls_structure_factor_coef Fsqd
_refine_ls_weighting_details 'calc w=1/[\s^2^(Fo^2^)+(0.0691P)^2^+0.0000P] where P=(Fo^2^+2Fc^2^)/3'
_refine_ls_weighting_scheme calc
_refine_ls_wR_factor_gt 0.1432
_refine_ls_wR_factor_ref 0.1632
_reflns_number_gt 926
_reflns_number_total 1508
_reflns_threshold_expression >2sigma(I)
_cod_data_source_file c2ra20642k.txt
_cod_data_source_block 3letmL2
_cod_depositor_comments
;
The following automatic conversions were performed:

data item '_exptl_absorpt_correction_type' value 'MULTI-SCAN' was
changed to 'multi-scan' in accordance with the
/home/saulius/struct/COD-crude-data/automatic-downloads/DataCite-retrospective/RSC/depositions/lib/dictionaries/cif_core.dic
dictionary named 'cif_core.dic' version 2.4.2 last updated on
2011-04-26.

data item '_symmetry_cell_setting' value 'Monoclinic' was changed to
'monoclinic' in accordance with the
/home/saulius/struct/COD-crude-data/automatic-downloads/DataCite-retrospective/RSC/depositions/lib/dictionaries/cif_core.dic
dictionary named 'cif_core.dic' version 2.4.2 last updated on
2011-04-26.

Automatic conversion script
Id: cif_fix_values 6909 2019-04-08 15:41:33Z antanas 
;
_cod_original_sg_symbol_H-M P21/c
_cod_database_code 7238664

loop_
_symmetry_equiv_pos_as_xyz
'x, y, z'
'-x, y+1/2, -z+1/2'
'-x, -y, -z'
'x, -y-1/2, z-1/2'

loop_
_atom_site_label
_atom_site_type_symbol
_atom_site_fract_x
_atom_site_fract_y
_atom_site_fract_z
_atom_site_U_iso_or_equiv
_atom_site_adp_type
_atom_site_occupancy
_atom_site_calc_flag
O1 O 0.6665(3) 0.1209(3) -0.01834(15) 0.0695(7) Uani 1 d
O2 O 0.6393(3) 0.2097(3) -0.18671(16) 0.0827(9) Uani 1 d
N1 N 0.8849(4) -0.2339(4) 0.0123(2) 0.0824(9) Uani 1 d
C1 C 0.9447(6) -0.3207(6) 0.0941(4) 0.0944(13) Uani 1 d
C2 C 0.9237(5) -0.2908(6) 0.2006(4) 0.0884(12) Uani 1 d
C3 C 0.8354(5) -0.1662(5) 0.2254(3) 0.0790(11) Uani 1 d
C4 C 0.7727(5) -0.0718(4) 0.1437(3) 0.0691(10) Uani 1 d
C5 C 0.8003(4) -0.1099(4) 0.0390(3) 0.0628(9) Uani 1 d
C6 C 0.7377(6) -0.0167(4) -0.0563(3) 0.0708(10) Uani 1 d
C7 C 0.6254(4) 0.2277(4) -0.0926(2) 0.0615(9) Uani 1 d
C8 C 0.5613(4) 0.3665(4) -0.0428(2) 0.0576(8) Uani 1 d
C9 C 0.5735(5) 0.3913(5) 0.0676(2) 0.0694(10) Uani 1 d
C10 C 0.4865(4) 0.4775(4) -0.1099(2) 0.0687(10) Uani 1 d
H1 H 0.995(4) -0.414(4) 0.075(3) 0.092(12) Uiso 1 d
H2 H 0.974(4) -0.363(4) 0.253(3) 0.103(13) Uiso 1 d
H3 H 0.826(4) -0.140(3) 0.298(3) 0.080(11) Uiso 1 d
H4 H 0.721(4) 0.024(4) 0.156(2) 0.076(10) Uiso 1 d
H6A H 0.837(4) 0.014(3) -0.096(3) 0.084(11) Uiso 1 d
H6B H 0.646(4) -0.071(3) -0.095(2) 0.074(10) Uiso 1 d
H9 H 0.630(4) 0.317(4) 0.108(2) 0.081(11) Uiso 1 d
H10 H 0.476(4) 0.460(3) -0.187(3) 0.073(9) Uiso 1 d

loop_
_atom_site_aniso_label
_atom_site_aniso_U_11
_atom_site_aniso_U_22
_atom_site_aniso_U_33
_atom_site_aniso_U_23
_atom_site_aniso_U_13
_atom_site_aniso_U_12
O1 0.0899(17) 0.0715(15) 0.0476(12) -0.0011(12) 0.0077(11) 0.0025(13)
O2 0.113(2) 0.0991(19) 0.0359(12) -0.0056(12) 0.0062(11) -0.0043(15)
N1 0.087(2) 0.081(2) 0.080(2) -0.0084(19) 0.0071(17) 0.0070(18)
C1 0.089(3) 0.079(3) 0.116(4) -0.003(3) 0.010(3) 0.015(3)
C2 0.084(3) 0.090(3) 0.090(3) 0.015(3) 0.001(2) 0.000(2)
C3 0.085(3) 0.086(3) 0.065(3) 0.003(2) 0.003(2) -0.001(2)
C4 0.073(2) 0.074(3) 0.059(2) 0.000(2) 0.0033(17) -0.003(2)
C5 0.055(2) 0.073(2) 0.061(2) -0.0060(18) 0.0055(15) -0.0111(18)
C6 0.076(3) 0.082(3) 0.055(2) -0.0090(19) 0.008(2) -0.007(2)
C7 0.061(2) 0.080(2) 0.0433(17) 0.0032(18) 0.0020(14) -0.0155(18)
C8 0.064(2) 0.070(2) 0.0385(15) -0.0007(16) 0.0038(14) -0.0145(17)
C9 0.091(3) 0.077(3) 0.0385(18) 0.0023(19) -0.0015(16) -0.004(2)
C10 0.089(3) 0.085(3) 0.0310(17) 0.0004(18) 0.0001(17) -0.014(2)

loop_
_atom_type_symbol
_atom_type_description
_atom_type_scat_dispersion_real
_atom_type_scat_dispersion_imag
_atom_type_scat_source
C C 0.0033 0.0016 'International Tables Vol C Tables 4.2.6.8 and 6.1.1.4'
H H 0.0000 0.0000 'International Tables Vol C Tables 4.2.6.8 and 6.1.1.4'
N N 0.0061 0.0033 'International Tables Vol C Tables 4.2.6.8 and 6.1.1.4'
O O 0.0106 0.0060 'International Tables Vol C Tables 4.2.6.8 and 6.1.1.4'

loop_
_geom_angle_atom_site_label_1
_geom_angle_atom_site_label_2
_geom_angle_atom_site_label_3
_geom_angle
_geom_angle_site_symmetry_1
C7 O1 C6 116.8(2) .
C1 N1 C5 115.9(4) .
N1 C1 C2 124.5(5) .
N1 C1 H1 116(2) .
C2 C1 H1 119(2) .
C3 C2 C1 118.4(4) .
C3 C2 H2 125(2) .
C1 C2 H2 117(2) .
C2 C3 C4 119.3(4) .
C2 C3 H3 119.6(19) .
C4 C3 H3 120.8(19) .
C5 C4 C3 118.5(4) .
C5 C4 H4 117.4(19) .
C3 C4 H4 123.7(19) .
N1 C5 C4 123.3(3) .
N1 C5 C6 113.3(3) .
C4 C5 C6 123.4(3) .
O1 C6 C5 108.6(3) .
O1 C6 H6A 105.7(18) .
C5 C6 H6A 108.4(18) .
O1 C6 H6B 107.1(17) .
C5 C6 H6B 108.4(18) .
H6A C6 H6B 118(3) .
O2 C7 O1 123.1(3) .
O2 C7 C8 125.3(3) .
O1 C7 C8 111.6(2) .
C9 C8 C10 118.7(3) .
C9 C8 C7 122.9(3) .
C10 C8 C7 118.4(3) .
C10 C9 C8 120.8(3) 3_665
C10 C9 H9 123.8(19) 3_665
C8 C9 H9 115.2(19) .
C9 C10 C8 120.5(3) 3_665
C9 C10 H10 120.3(17) 3_665
C8 C10 H10 119.1(17) .

loop_
_geom_bond_atom_site_label_1
_geom_bond_atom_site_label_2
_geom_bond_distance
_geom_bond_site_symmetry_2
O1 C7 1.344(3) .
O1 C6 1.432(4) .
O2 C7 1.193(3) .
N1 C1 1.333(5) .
N1 C5 1.334(4) .
C1 C2 1.371(6) .
C1 H1 0.95(4) .
C2 C3 1.347(5) .
C2 H2 0.98(4) .
C3 C4 1.379(5) .
C3 H3 0.94(3) .
C4 C5 1.376(4) .
C4 H4 0.95(3) .
C5 C6 1.499(5) .
C6 H6A 0.99(3) .
C6 H6B 0.97(3) .
C7 C8 1.477(4) .
C8 C9 1.387(4) .
C8 C10 1.391(4) .
C9 C10 1.369(5) 3_665
C9 H9 0.92(3) .
C10 C9 1.369(5) 3_665
C10 H10 0.97(3) .
